data_4086342
loop_
_publ_author_name
'O, Wylie W. N.'
'Kang, Xiaohui'
'Luo, Yi'
'Hou, Zhaomin'

_publ_section_title
;
 PNP-Ligated Heterometallic Rare-Earth/Ruthenium Hydride Complexes Bearing
 Phosphinophenyl and Phosphinomethyl Bridging Ligands
;
_journal_issue 4
_journal_name_full Organometallics
_journal_page_first 1030
_journal_page_last 1043
_journal_paper_doi 10.1021/om401216v
_journal_volume 33
_journal_year 2014
_chemical_formula_sum 'C54 H71 N P3 Ru Y'
_chemical_formula_weight 1017.01
_chemical_name_common PNP(iPr)Y(H)2Ru(C5Me5)PPh2(C6H4)
_chemical_name_systematic
; 
 ? 
;
_space_group_IT_number 2
_symmetry_cell_setting triclinic
_symmetry_space_group_name_Hall '-P 1'
_symmetry_space_group_name_H-M 'P -1'
_atom_sites_solution_hydrogens geom
_atom_sites_solution_primary direct
_atom_sites_solution_secondary difmap
_audit_creation_method SHELXL-97
_cell_angle_alpha 84.350(2)
_cell_angle_beta 75.826(2)
_cell_angle_gamma 89.237(2)
_cell_formula_units_Z 2
_cell_length_a 11.3723(14)
_cell_length_b 14.7572(19)
_cell_length_c 18.146(2)
_cell_measurement_reflns_used 15271
_cell_measurement_temperature 163(2)
_cell_measurement_theta_max 28.03
_cell_measurement_theta_min 1.82
_cell_volume 2938.1(6)
_computing_cell_refinement 'Bruker SMART'
_computing_data_collection 'Bruker SMART'
_computing_data_reduction 'Bruker SHELXTL'
_computing_molecular_graphics 'Ortep-3 for Windows (Farrugia, 1997)'
_computing_publication_material 'WinGX publication routines (Farrugia, 1999)'
_computing_structure_refinement 'SHELXL-97 (Sheldrick, 2008)'
_computing_structure_solution 'SHELXS-97 (Sheldrick, 2008)'
_diffrn_ambient_temperature 163(2)
_diffrn_measured_fraction_theta_full 0.988
_diffrn_measured_fraction_theta_max 0.988
_diffrn_measurement_device_type 'Bruker D8 QUEST diffractometer with a CMOS area detector'
_diffrn_measurement_method 'phi and omega scans'
_diffrn_radiation_monochromator 'doubly curved silicon crystal'
_diffrn_radiation_source 'microfocus sealed tube'
_diffrn_radiation_type MoK\a
_diffrn_radiation_wavelength 0.71073
_diffrn_reflns_av_R_equivalents 0.0278
_diffrn_reflns_av_sigmaI/netI 0.0547
_diffrn_reflns_limit_h_max 13
_diffrn_reflns_limit_h_min -13
_diffrn_reflns_limit_k_max 17
_diffrn_reflns_limit_k_min -15
_diffrn_reflns_limit_l_max 17
_diffrn_reflns_limit_l_min -21
_diffrn_reflns_number 15271
_diffrn_reflns_theta_full 25.00
_diffrn_reflns_theta_max 25.00
_diffrn_reflns_theta_min 1.16
_exptl_absorpt_coefficient_mu 1.352
_exptl_absorpt_correction_T_max 0.8230
_exptl_absorpt_correction_T_min 0.7034
_exptl_absorpt_correction_type multi-scan
_exptl_absorpt_process_details 'SADABS (Sheldrick, 2008)'
_exptl_crystal_colour yellow
_exptl_crystal_density_diffrn 1.150
_exptl_crystal_density_method 'not measured'
_exptl_crystal_description needle
_exptl_crystal_F_000 1060
_exptl_crystal_size_max 0.28
_exptl_crystal_size_mid 0.23
_exptl_crystal_size_min 0.15
_platon_squeeze_details
;

Electron density peaks were located during structural refinement. These were believed to be a disordered hexane molecule per unit of the title complex. Several attempts were made to model the solvent molecule but were not successful. 
The SQUEEZE option in PLATON (Spek, 2003) indicated there was a solvent cavity of volume 523.0A^3^ containing approximately 102 electrons. This contribution to the electron density was removed from the observed data uisng the SQUEEZE option in PLATON (Spek, 2003). 

Similar treatments of disordered solvent molecules were carried out by St\"ahler et al. (2001),  Cox et al. (2003), Mohamed et al. (2003) and Athimoolam et al. (2005).
References:

Spek, A. L. (2003). J. Appl. Cryst. 36, 7-13

Athimoolam, S., Kumar, J., Ramakrishnan, V. & Rajaram, R.K. (2005). Acta Cryst. E61, m2014-m2017.

Cox, J.P., Kumarasammy, Y., Nahar, L., Sarkar D.S. & Shoeb, M. (2003). Acta Cryst. E59, o975-o977.

Mohamed, A.A., Krause Bauer, A.J., Bruce, E.A. & Bruce M.R.M. (2003). Acta Cryst. C59, m84-m86.

St\"ahler, R., N\"ather, C. & Bensch, W. (2001). Acta Cryst. C57, 26-27.
;
_refine_diff_density_max 1.514
_refine_diff_density_min -1.557
_refine_diff_density_rms 0.086
_refine_ls_extinction_method none
_refine_ls_goodness_of_fit_ref 1.060
_refine_ls_hydrogen_treatment mixed
_refine_ls_matrix_type full
_refine_ls_number_parameters 522
_refine_ls_number_reflns 10228
_refine_ls_number_restraints 0
_refine_ls_restrained_S_all 1.060
_refine_ls_R_factor_all 0.0562
_refine_ls_R_factor_gt 0.0444
_refine_ls_shift/su_max 0.001
_refine_ls_shift/su_mean 0.000
_refine_ls_structure_factor_coef Fsqd
_refine_ls_weighting_details 'calc w=1/[\s^2^(Fo^2^)+(0.0641P)^2^+0.8855P] where P=(Fo^2^+2Fc^2^)/3'
_refine_ls_weighting_scheme calc
_refine_ls_wR_factor_gt 0.1133
_refine_ls_wR_factor_ref 0.1189
_reflns_number_gt 8364
_reflns_number_total 10228
_reflns_threshold_expression >2sigma(I)
_cod_data_source_file om401216v_si_002.cif
_cod_data_source_block 2a-Y
_cod_depositor_comments
;
The following automatic conversions were performed:

'_symmetry_cell_setting' value 'Triclinic' changed to 'triclinic'
according to the built-in table from CIF Core dictionary named
'cif_core.dic' version 2.4.1 from 2010-06-29.

'_exptl_crystal_density_meas' value 'not measured' was changed to '?'
- the value is perceived as not measured.

Automatic conversion script
Id: cif_fix_values 4093 2015-10-18 17:28:56Z antanas 
;
_cod_original_sg_symbol_H-M P-1
_cod_database_code 4086342

loop_
_symmetry_equiv_pos_as_xyz
'x, y, z'
'-x, -y, -z'

loop_
_atom_site_label
_atom_site_type_symbol
_atom_site_fract_x
_atom_site_fract_y
_atom_site_fract_z
_atom_site_U_iso_or_equiv
_atom_site_adp_type
_atom_site_occupancy
_atom_site_symmetry_multiplicity
_atom_site_calc_flag
_atom_site_refinement_flags
_atom_site_disorder_assembly
_atom_site_disorder_group
C1 C 0.4490(3) 0.2189(2) 0.1426(2) 0.0244(8) Uani 1 1 d . . .
C2 C 0.5716(3) 0.1978(3) 0.1377(2) 0.0304(9) Uani 1 1 d . . .
H2 H 0.5900 0.1542 0.1752 0.036 Uiso 1 1 calc R . .
C3 C 0.6665(3) 0.2368(3) 0.0814(2) 0.0311(9) Uani 1 1 d . . .
H3 H 0.7476 0.2208 0.0815 0.037 Uiso 1 1 calc R . .
C4 C 0.6432(3) 0.2992(3) 0.0249(2) 0.0326(9) Uani 1 1 d . . .
H4 H 0.7081 0.3253 -0.0147 0.039 Uiso 1 1 calc R . .
C5 C 0.5245(3) 0.3232(2) 0.0264(2) 0.0272(8) Uani 1 1 d . . .
H5 H 0.5081 0.3663 -0.0122 0.033 Uiso 1 1 calc R . .
C6 C 0.4282(3) 0.2842(2) 0.0846(2) 0.0215(7) Uani 1 1 d . . .
C7 C 0.2851(3) 0.3665(2) -0.0109(2) 0.0256(8) Uani 1 1 d . . .
C8 C 0.2874(3) 0.3040(3) -0.0643(2) 0.0314(9) Uani 1 1 d . . .
H8 H 0.2807 0.2407 -0.0480 0.038 Uiso 1 1 calc R . .
C9 C 0.2994(3) 0.3336(3) -0.1411(2) 0.0399(10) Uani 1 1 d . . .
H9 H 0.3009 0.2907 -0.1770 0.048 Uiso 1 1 calc R . .
C10 C 0.3091(4) 0.4254(3) -0.1649(3) 0.0447(11) Uani 1 1 d . . .
H10 H 0.3166 0.4458 -0.2171 0.054 Uiso 1 1 calc R . .
C11 C 0.3081(4) 0.4881(3) -0.1128(2) 0.0401(10) Uani 1 1 d . . .
H11 H 0.3159 0.5513 -0.1295 0.048 Uiso 1 1 calc R . .
C12 C 0.2956(3) 0.4585(3) -0.0364(2) 0.0308(9) Uani 1 1 d . . .
H12 H 0.2943 0.5020 -0.0008 0.037 Uiso 1 1 calc R . .
C13 C 0.2647(4) 0.4258(3) 0.1370(3) 0.0521(5) Uani 1 1 d . . .
C14 C 0.3637(4) 0.4806(3) 0.1333(3) 0.0521(5) Uani 1 1 d . . .
H14 H 0.4416 0.4629 0.1061 0.063 Uiso 1 1 calc R . .
C15 C 0.3529(4) 0.5600(3) 0.1680(3) 0.0521(5) Uani 1 1 d . . .
H15 H 0.4228 0.5961 0.1646 0.063 Uiso 1 1 calc R . .
C16 C 0.2420(4) 0.5870(3) 0.2072(3) 0.0521(5) Uani 1 1 d . . .
H16 H 0.2335 0.6431 0.2295 0.063 Uiso 1 1 calc R . .
C17 C 0.1418(4) 0.5314(3) 0.2142(3) 0.0521(5) Uani 1 1 d . . .
H17 H 0.0643 0.5482 0.2427 0.063 Uiso 1 1 calc R . .
C18 C 0.1549(4) 0.4515(3) 0.1795(3) 0.0521(5) Uani 1 1 d . . .
H18 H 0.0859 0.4134 0.1853 0.063 Uiso 1 1 calc R . .
C19 C -0.0858(3) 0.1854(3) 0.1853(2) 0.0308(9) Uani 1 1 d . . .
C20 C -0.0431(3) 0.1438(3) 0.1166(2) 0.0316(9) Uani 1 1 d . . .
C21 C -0.0096(3) 0.2122(3) 0.0544(2) 0.0297(9) Uani 1 1 d . . .
C22 C -0.0339(3) 0.2980(2) 0.0850(2) 0.0268(8) Uani 1 1 d . . .
C23 C -0.0803(3) 0.2822(3) 0.1660(2) 0.0292(8) Uani 1 1 d . . .
C24 C -0.1440(4) 0.1377(3) 0.2622(3) 0.0482(12) Uani 1 1 d . . .
H24A H -0.2301 0.1269 0.2658 0.072 Uiso 1 1 calc R . .
H24B H -0.1358 0.1756 0.3021 0.072 Uiso 1 1 calc R . .
H24C H -0.1040 0.0793 0.2690 0.072 Uiso 1 1 calc R . .
C25 C -0.0486(4) 0.0429(3) 0.1094(3) 0.0516(13) Uani 1 1 d . . .
H25A H -0.1262 0.0277 0.0990 0.077 Uiso 1 1 calc R . .
H25B H -0.0412 0.0087 0.1571 0.077 Uiso 1 1 calc R . .
H25C H 0.0180 0.0268 0.0674 0.077 Uiso 1 1 calc R . .
C26 C 0.0178(4) 0.1976(3) -0.0283(3) 0.0492(12) Uani 1 1 d . . .
H26A H 0.0705 0.1448 -0.0375 0.074 Uiso 1 1 calc R . .
H26B H 0.0590 0.2518 -0.0588 0.074 Uiso 1 1 calc R . .
H26C H -0.0579 0.1868 -0.0428 0.074 Uiso 1 1 calc R . .
C27 C -0.0254(4) 0.3884(3) 0.0383(2) 0.0405(10) Uani 1 1 d . . .
H27A H 0.0447 0.3890 -0.0057 0.061 Uiso 1 1 calc R . .
H27B H -0.0158 0.4368 0.0698 0.061 Uiso 1 1 calc R . .
H27C H -0.0995 0.3985 0.0204 0.061 Uiso 1 1 calc R . .
C28 C -0.1362(3) 0.3502(3) 0.2199(3) 0.0417(10) Uani 1 1 d . . .
H28A H -0.1090 0.4117 0.1970 0.063 Uiso 1 1 calc R . .
H28B H -0.1115 0.3375 0.2679 0.063 Uiso 1 1 calc R . .
H28C H -0.2248 0.3461 0.2300 0.063 Uiso 1 1 calc R . .
C29 C 0.1511(3) -0.0356(2) 0.3163(2) 0.0280(8) Uani 1 1 d . . .
C30 C 0.0371(4) -0.0560(3) 0.3651(2) 0.0363(10) Uani 1 1 d . . .
H30 H 0.0125 -0.0263 0.4105 0.044 Uiso 1 1 calc R . .
C31 C -0.0400(4) -0.1175(3) 0.3492(3) 0.0442(11) Uani 1 1 d . . .
H31 H -0.1167 -0.1297 0.3839 0.053 Uiso 1 1 calc R . .
C32 C -0.0083(4) -0.1626(3) 0.2834(3) 0.0433(11) Uani 1 1 d . . .
C33 C 0.1052(4) -0.1441(3) 0.2352(2) 0.0384(10) Uani 1 1 d . . .
H33 H 0.1292 -0.1745 0.1902 0.046 Uiso 1 1 calc R . .
C34 C 0.1855(3) -0.0821(2) 0.2508(2) 0.0273(8) Uani 1 1 d . . .
C35 C -0.0955(5) -0.2282(4) 0.2641(3) 0.0707(17) Uani 1 1 d . . .
H35A H -0.1595 -0.1938 0.2466 0.106 Uiso 1 1 calc R . .
H35B H -0.1319 -0.2691 0.3097 0.106 Uiso 1 1 calc R . .
H35C H -0.0514 -0.2640 0.2237 0.106 Uiso 1 1 calc R . .
C36 C 0.2561(3) 0.0336(3) 0.3979(2) 0.0282(8) Uani 1 1 d . . .
C37 C 0.2956(3) 0.1156(3) 0.4193(2) 0.0301(9) Uani 1 1 d . . .
C38 C 0.3349(4) 0.1145(3) 0.4863(2) 0.0364(10) Uani 1 1 d . . .
H38 H 0.3630 0.1698 0.4990 0.044 Uiso 1 1 calc R . .
C39 C 0.3349(4) 0.0368(3) 0.5349(2) 0.0376(10) Uani 1 1 d . . .
C40 C 0.2910(4) -0.0426(3) 0.5153(2) 0.0421(10) Uani 1 1 d . . .
H40 H 0.2875 -0.0971 0.5484 0.050 Uiso 1 1 calc R . .
C41 C 0.2523(4) -0.0447(3) 0.4491(2) 0.0382(10) Uani 1 1 d . . .
H41 H 0.2224 -0.1002 0.4380 0.046 Uiso 1 1 calc R . .
C42 C 0.3806(4) 0.0372(3) 0.6065(2) 0.0517(12) Uani 1 1 d . . .
H42A H 0.3996 0.0998 0.6136 0.077 Uiso 1 1 calc R . .
H42B H 0.4538 0.0002 0.6016 0.077 Uiso 1 1 calc R . .
H42C H 0.3179 0.0117 0.6507 0.077 Uiso 1 1 calc R . .
C43 C 0.2654(4) -0.0589(3) 0.0555(2) 0.0365(10) Uani 1 1 d . . .
H43A H 0.2908 0.0053 0.0449 0.055 Uiso 1 1 calc R . .
H43B H 0.1806 -0.0633 0.0847 0.055 Uiso 1 1 calc R . .
H43C H 0.2737 -0.0857 0.0072 0.055 Uiso 1 1 calc R . .
C44 C 0.4771(3) -0.1130(3) 0.0550(2) 0.0357(9) Uani 1 1 d . . .
H44A H 0.4788 -0.1267 0.0030 0.054 Uiso 1 1 calc R . .
H44B H 0.5206 -0.1603 0.0791 0.054 Uiso 1 1 calc R . .
H44C H 0.5163 -0.0537 0.0530 0.054 Uiso 1 1 calc R . .
C45 C 0.3451(3) -0.1101(3) 0.1016(2) 0.0292(8) Uani 1 1 d . . .
H45 H 0.3135 -0.1739 0.1166 0.035 Uiso 1 1 calc R . .
C46 C 0.5696(4) -0.0832(3) 0.2138(3) 0.0457(11) Uani 1 1 d . . .
H46A H 0.6175 -0.1117 0.2477 0.069 Uiso 1 1 calc R . .
H46B H 0.5746 -0.0168 0.2128 0.069 Uiso 1 1 calc R . .
H46C H 0.6014 -0.1011 0.1622 0.069 Uiso 1 1 calc R . .
C47 C 0.4225(4) -0.2169(3) 0.2495(3) 0.0512(12) Uani 1 1 d . . .
H47A H 0.4477 -0.2380 0.1985 0.077 Uiso 1 1 calc R . .
H47B H 0.3374 -0.2337 0.2722 0.077 Uiso 1 1 calc R . .
H47C H 0.4731 -0.2453 0.2818 0.077 Uiso 1 1 calc R . .
C48 C 0.4371(3) -0.1143(3) 0.2433(2) 0.0325(9) Uani 1 1 d . . .
H48 H 0.4104 -0.0966 0.2966 0.039 Uiso 1 1 calc R . .
C49 C 0.1466(5) 0.3115(4) 0.4744(3) 0.0757(12) Uani 1 1 d . . .
H49A H 0.0681 0.3400 0.4934 0.114 Uiso 1 1 calc R . .
H49B H 0.2115 0.3572 0.4658 0.114 Uiso 1 1 calc R . .
H49C H 0.1593 0.2625 0.5121 0.114 Uiso 1 1 calc R . .
C50 C 0.0413(5) 0.2078(4) 0.4121(3) 0.0757(12) Uani 1 1 d . . .
H50A H 0.0507 0.1550 0.4473 0.114 Uiso 1 1 calc R . .
H50B H 0.0388 0.1874 0.3627 0.114 Uiso 1 1 calc R . .
H50C H -0.0344 0.2389 0.4332 0.114 Uiso 1 1 calc R . .
C51 C 0.1481(4) 0.2732(3) 0.4012(3) 0.0503(12) Uani 1 1 d . . .
H51 H 0.1353 0.3253 0.3645 0.060 Uiso 1 1 calc R . .
C52 C 0.4162(5) 0.3800(4) 0.3126(3) 0.0664(11) Uani 1 1 d . . .
H52A H 0.4758 0.4224 0.3214 0.100 Uiso 1 1 calc R . .
H52B H 0.3356 0.4074 0.3241 0.100 Uiso 1 1 calc R . .
H52C H 0.4383 0.3668 0.2591 0.100 Uiso 1 1 calc R . .
C53 C 0.5364(5) 0.2440(4) 0.3432(3) 0.0664(11) Uani 1 1 d . . .
H53A H 0.5508 0.2267 0.2910 0.100 Uiso 1 1 calc R . .
H53B H 0.5350 0.1893 0.3787 0.100 Uiso 1 1 calc R . .
H53C H 0.6013 0.2852 0.3466 0.100 Uiso 1 1 calc R . .
C54 C 0.4146(4) 0.2921(3) 0.3640(2) 0.0450(11) Uani 1 1 d . . .
H54 H 0.3988 0.3068 0.4182 0.054 Uiso 1 1 calc R . .
N1 N 0.2282(3) 0.0337(2) 0.32708(16) 0.0272(7) Uani 1 1 d . . .
P1 P 0.26980(8) 0.32028(6) 0.08922(5) 0.0223(2) Uani 1 1 d . . .
P2 P 0.33645(8) -0.05303(6) 0.18886(5) 0.0250(2) Uani 1 1 d . . .
P3 P 0.29071(9) 0.21707(7) 0.35458(6) 0.0306(2) Uani 1 1 d . . .
Y1 Y 0.27521(3) 0.13420(2) 0.217738(19) 0.02183(10) Uani 1 1 d . . .
Ru1 Ru 0.10741(2) 0.223742(18) 0.137138(16) 0.02145(9) Uani 1 1 d . . .
H1RU H 0.122(4) 0.232(3) 0.221(2) 0.056(13) Uiso 1 1 d . . .
H2RU H 0.204(3) 0.144(2) 0.1123(19) 0.024(9) Uiso 1 1 d . . .

loop_
_atom_site_aniso_label
_atom_site_aniso_U_11
_atom_site_aniso_U_22
_atom_site_aniso_U_33
_atom_site_aniso_U_23
_atom_site_aniso_U_13
_atom_site_aniso_U_12
C1 0.0226(18) 0.0245(19) 0.0279(19) -0.0029(15) -0.0096(15) -0.0004(15)
C2 0.027(2) 0.032(2) 0.035(2) -0.0046(17) -0.0127(17) 0.0046(16)
C3 0.0178(18) 0.034(2) 0.046(2) -0.0121(18) -0.0129(17) 0.0035(16)
C4 0.0196(19) 0.035(2) 0.042(2) -0.0044(18) -0.0039(17) -0.0052(16)
C5 0.0211(18) 0.027(2) 0.033(2) 0.0049(16) -0.0091(16) -0.0008(15)
C6 0.0156(16) 0.0210(18) 0.0295(19) -0.0062(15) -0.0074(14) 0.0013(14)
C7 0.0138(17) 0.026(2) 0.036(2) 0.0021(16) -0.0068(15) 0.0002(14)
C8 0.0219(19) 0.034(2) 0.038(2) -0.0020(17) -0.0066(16) 0.0034(16)
C9 0.027(2) 0.056(3) 0.039(2) -0.011(2) -0.0098(18) 0.0047(19)
C10 0.036(2) 0.057(3) 0.040(3) 0.011(2) -0.015(2) 0.003(2)
C11 0.032(2) 0.036(2) 0.049(3) 0.016(2) -0.0115(19) 0.0006(18)
C12 0.0233(19) 0.031(2) 0.040(2) 0.0007(17) -0.0122(17) 0.0009(16)
C13 0.0349(10) 0.0401(11) 0.0800(14) -0.0266(10) -0.0031(9) -0.0052(8)
C14 0.0349(10) 0.0401(11) 0.0800(14) -0.0266(10) -0.0031(9) -0.0052(8)
C15 0.0349(10) 0.0401(11) 0.0800(14) -0.0266(10) -0.0031(9) -0.0052(8)
C16 0.0349(10) 0.0401(11) 0.0800(14) -0.0266(10) -0.0031(9) -0.0052(8)
C17 0.0349(10) 0.0401(11) 0.0800(14) -0.0266(10) -0.0031(9) -0.0052(8)
C18 0.0349(10) 0.0401(11) 0.0800(14) -0.0266(10) -0.0031(9) -0.0052(8)
C19 0.0145(17) 0.033(2) 0.044(2) 0.0095(18) -0.0112(16) -0.0022(15)
C20 0.0186(18) 0.028(2) 0.052(3) 0.0008(18) -0.0175(17) -0.0028(15)
C21 0.0142(17) 0.033(2) 0.043(2) -0.0011(17) -0.0117(16) -0.0036(15)
C22 0.0130(17) 0.031(2) 0.037(2) 0.0028(16) -0.0084(15) 0.0004(15)
C23 0.0152(17) 0.030(2) 0.044(2) 0.0005(17) -0.0109(16) 0.0011(15)
C24 0.027(2) 0.056(3) 0.055(3) 0.023(2) -0.006(2) -0.007(2)
C25 0.032(2) 0.031(2) 0.097(4) -0.007(2) -0.026(2) -0.0059(19)
C26 0.034(2) 0.068(3) 0.051(3) -0.017(2) -0.015(2) -0.010(2)
C27 0.032(2) 0.039(2) 0.048(3) 0.014(2) -0.0117(19) 0.0026(18)
C28 0.022(2) 0.048(3) 0.053(3) -0.007(2) -0.0050(19) 0.0091(18)
C29 0.030(2) 0.025(2) 0.029(2) 0.0048(16) -0.0086(16) -0.0005(16)
C30 0.034(2) 0.041(2) 0.029(2) -0.0005(18) 0.0005(17) -0.0009(19)
C31 0.031(2) 0.052(3) 0.044(3) 0.008(2) -0.0019(19) -0.010(2)
C32 0.036(2) 0.045(3) 0.047(3) 0.003(2) -0.010(2) -0.012(2)
C33 0.038(2) 0.034(2) 0.043(2) -0.0048(19) -0.0066(19) -0.0067(18)
C34 0.0204(18) 0.031(2) 0.030(2) 0.0017(16) -0.0067(15) -0.0006(15)
C35 0.055(3) 0.086(4) 0.071(4) -0.015(3) -0.009(3) -0.036(3)
C36 0.0260(19) 0.033(2) 0.0228(19) -0.0024(16) -0.0015(15) 0.0017(16)
C37 0.030(2) 0.033(2) 0.0243(19) -0.0006(16) -0.0026(16) 0.0030(17)
C38 0.031(2) 0.044(3) 0.033(2) -0.0075(19) -0.0049(17) -0.0015(18)
C39 0.036(2) 0.051(3) 0.024(2) 0.0027(19) -0.0063(17) -0.004(2)
C40 0.046(3) 0.045(3) 0.033(2) 0.0107(19) -0.0091(19) 0.001(2)
C41 0.041(2) 0.035(2) 0.034(2) 0.0000(18) -0.0020(19) -0.0025(19)
C42 0.057(3) 0.066(3) 0.032(2) 0.007(2) -0.016(2) -0.004(2)
C43 0.032(2) 0.045(3) 0.034(2) -0.0091(19) -0.0098(18) 0.0039(18)
C44 0.033(2) 0.044(2) 0.030(2) -0.0092(18) -0.0058(17) 0.0041(18)
C45 0.027(2) 0.029(2) 0.032(2) -0.0076(16) -0.0053(16) -0.0008(16)
C46 0.033(2) 0.054(3) 0.057(3) -0.011(2) -0.022(2) 0.009(2)
C47 0.055(3) 0.034(3) 0.065(3) 0.003(2) -0.020(2) 0.006(2)
C48 0.034(2) 0.030(2) 0.037(2) -0.0055(17) -0.0132(18) 0.0065(17)
C49 0.063(3) 0.084(3) 0.079(3) -0.030(2) -0.009(2) 0.020(2)
C50 0.063(3) 0.084(3) 0.079(3) -0.030(2) -0.009(2) 0.020(2)
C51 0.055(3) 0.048(3) 0.048(3) -0.014(2) -0.010(2) 0.012(2)
C52 0.078(3) 0.060(2) 0.066(2) 0.0037(19) -0.029(2) -0.028(2)
C53 0.078(3) 0.060(2) 0.066(2) 0.0037(19) -0.029(2) -0.028(2)
C54 0.064(3) 0.038(3) 0.036(2) -0.0023(19) -0.019(2) -0.013(2)
N1 0.0301(17) 0.0290(17) 0.0210(15) -0.0013(13) -0.0036(13) -0.0034(13)
P1 0.0153(4) 0.0198(5) 0.0316(5) -0.0008(4) -0.0061(4) -0.0002(4)
P2 0.0224(5) 0.0244(5) 0.0288(5) -0.0041(4) -0.0072(4) 0.0011(4)
P3 0.0358(6) 0.0291(5) 0.0278(5) -0.0034(4) -0.0090(4) -0.0007(4)
Y1 0.01976(19) 0.0223(2) 0.02387(19) -0.00006(14) -0.00711(14) 0.00061(14)
Ru1 0.01420(15) 0.02005(16) 0.03050(17) 0.00026(12) -0.00731(12) -0.00024(11)

loop_
_atom_type_symbol
_atom_type_description
_atom_type_scat_dispersion_real
_atom_type_scat_dispersion_imag
_atom_type_scat_source
C C 0.0033 0.0016 'International Tables Vol C Tables 4.2.6.8 and 6.1.1.4'
H H 0.0000 0.0000 'International Tables Vol C Tables 4.2.6.8 and 6.1.1.4'
N N 0.0061 0.0033 'International Tables Vol C Tables 4.2.6.8 and 6.1.1.4'
P P 0.1023 0.0942 'International Tables Vol C Tables 4.2.6.8 and 6.1.1.4'
Y Y -2.7962 3.5667 'International Tables Vol C Tables 4.2.6.8 and 6.1.1.4'
Ru Ru -1.2594 0.8363 'International Tables Vol C Tables 4.2.6.8 and 6.1.1.4'

loop_
_geom_angle_atom_site_label_1
_geom_angle_atom_site_label_2
_geom_angle_atom_site_label_3
_geom_angle
_geom_angle_site_symmetry_1
_geom_angle_site_symmetry_3
C2 C1 C6 115.2(3) . .
C2 C1 Y1 126.9(3) . .
C6 C1 Y1 116.3(2) . .
C3 C2 C1 123.7(4) . .
C2 C3 C4 119.8(3) . .
C3 C4 C5 119.4(3) . .
C4 C5 C6 120.5(3) . .
C5 C6 C1 121.4(3) . .
C5 C6 P1 120.4(3) . .
C1 C6 P1 118.1(2) . .
C12 C7 C8 118.4(4) . .
C12 C7 P1 124.3(3) . .
C8 C7 P1 117.3(3) . .
C9 C8 C7 120.7(4) . .
C10 C9 C8 119.8(4) . .
C9 C10 C11 120.2(4) . .
C10 C11 C12 119.9(4) . .
C11 C12 C7 121.0(4) . .
C18 C13 C14 117.2(4) . .
C18 C13 P1 117.9(3) . .
C14 C13 P1 124.9(3) . .
C15 C14 C13 121.9(4) . .
C16 C15 C14 120.2(4) . .
C15 C16 C17 119.1(4) . .
C18 C17 C16 119.8(4) . .
C13 C18 C17 121.7(4) . .
C20 C19 C23 107.6(3) . .
C20 C19 C24 126.3(4) . .
C23 C19 C24 125.5(4) . .
C20 C19 Ru1 71.4(2) . .
C23 C19 Ru1 72.6(2) . .
C24 C19 Ru1 128.5(3) . .
C19 C20 C21 109.4(3) . .
C19 C20 C25 125.1(4) . .
C21 C20 C25 125.0(4) . .
C19 C20 Ru1 71.3(2) . .
C21 C20 Ru1 73.0(2) . .
C25 C20 Ru1 128.4(3) . .
C20 C21 C22 106.9(3) . .
C20 C21 C26 126.1(4) . .
C22 C21 C26 125.5(4) . .
C20 C21 Ru1 70.0(2) . .
C22 C21 Ru1 72.3(2) . .
C26 C21 Ru1 133.3(3) . .
C21 C22 C23 108.7(3) . .
C21 C22 C27 124.9(4) . .
C23 C22 C27 126.0(3) . .
C21 C22 Ru1 70.9(2) . .
C23 C22 Ru1 70.7(2) . .
C27 C22 Ru1 129.7(2) . .
C22 C23 C19 107.3(3) . .
C22 C23 C28 127.4(4) . .
C19 C23 C28 124.4(4) . .
C22 C23 Ru1 72.4(2) . .
C19 C23 Ru1 69.92(19) . .
C28 C23 Ru1 131.7(3) . .
C30 C29 C34 117.6(3) . .
C30 C29 N1 123.2(3) . .
C34 C29 N1 119.1(3) . .
C31 C30 C29 121.7(4) . .
C30 C31 C32 121.4(4) . .
C33 C32 C31 117.4(4) . .
C33 C32 C35 121.1(4) . .
C31 C32 C35 121.5(4) . .
C32 C33 C34 122.0(4) . .
C33 C34 C29 119.9(3) . .
C33 C34 P2 124.4(3) . .
C29 C34 P2 115.7(3) . .
N1 C36 C41 123.9(3) . .
N1 C36 C37 119.3(3) . .
C41 C36 C37 116.8(4) . .
C38 C37 C36 119.8(4) . .
C38 C37 P3 124.5(3) . .
C36 C37 P3 115.7(3) . .
C39 C38 C37 123.0(4) . .
C38 C39 C40 116.9(4) . .
C38 C39 C42 121.8(4) . .
C40 C39 C42 121.2(4) . .
C41 C40 C39 121.9(4) . .
C40 C41 C36 121.5(4) . .
C43 C45 C44 111.3(3) . .
C43 C45 P2 108.5(3) . .
C44 C45 P2 110.2(3) . .
C47 C48 C46 112.5(3) . .
C47 C48 P2 113.1(3) . .
C46 C48 P2 112.2(3) . .
C49 C51 C50 110.2(4) . .
C49 C51 P3 116.3(4) . .
C50 C51 P3 109.6(3) . .
C52 C54 C53 110.7(4) . .
C52 C54 P3 109.2(3) . .
C53 C54 P3 110.3(3) . .
C36 N1 C29 118.8(3) . .
C36 N1 Y1 132.4(2) . .
C29 N1 Y1 108.7(2) . .
C7 P1 C13 101.5(2) . .
C7 P1 C6 100.08(15) . .
C13 P1 C6 100.83(18) . .
C7 P1 Ru1 114.07(11) . .
C13 P1 Ru1 114.98(14) . .
C6 P1 Ru1 122.36(11) . .
C34 P2 C45 105.43(17) . .
C34 P2 C48 101.73(17) . .
C45 P2 C48 108.06(18) . .
C34 P2 Y1 85.60(12) . .
C45 P2 Y1 129.38(13) . .
C48 P2 Y1 117.90(12) . .
C37 P3 C54 105.35(19) . .
C37 P3 C51 103.5(2) . .
C54 P3 C51 105.2(2) . .
C37 P3 Y1 100.37(13) . .
C54 P3 Y1 126.40(14) . .
C51 P3 Y1 113.41(16) . .
N1 Y1 C1 137.48(12) . .
N1 Y1 Ru1 127.36(8) . .
C1 Y1 Ru1 94.54(9) . .
N1 Y1 P2 66.92(7) . .
C1 Y1 P2 103.32(9) . .
Ru1 Y1 P2 116.78(2) . .
N1 Y1 P3 66.92(8) . .
C1 Y1 P3 91.55(9) . .
Ru1 Y1 P3 114.06(2) . .
P2 Y1 P3 125.22(3) . .
C19 Ru1 C20 37.33(14) . .
C19 Ru1 C23 37.48(13) . .
C20 Ru1 C23 62.06(14) . .
C19 Ru1 C21 62.39(14) . .
C20 Ru1 C21 36.98(14) . .
C23 Ru1 C21 62.11(14) . .
C19 Ru1 C22 61.85(13) . .
C20 Ru1 C22 61.27(13) . .
C23 Ru1 C22 36.87(13) . .
C21 Ru1 C22 36.78(13) . .
C19 Ru1 P1 156.42(10) . .
C20 Ru1 P1 148.73(11) . .
C23 Ru1 P1 119.00(10) . .
C21 Ru1 P1 113.00(10) . .
C22 Ru1 P1 99.96(9) . .
C19 Ru1 Y1 114.95(10) . .
C20 Ru1 Y1 119.37(10) . .
C23 Ru1 Y1 137.87(10) . .
C21 Ru1 Y1 146.99(10) . .
C22 Ru1 Y1 174.52(9) . .
P1 Ru1 Y1 81.81(3) . .

loop_
_geom_bond_atom_site_label_1
_geom_bond_atom_site_label_2
_geom_bond_distance
_geom_bond_site_symmetry_2
C1 C2 1.408(5) .
C1 C6 1.416(5) .
C1 Y1 2.396(3) .
C2 C3 1.377(5) .
C3 C4 1.382(6) .
C4 C5 1.385(5) .
C5 C6 1.407(5) .
C6 P1 1.856(3) .
C7 C12 1.388(5) .
C7 C8 1.397(5) .
C7 P1 1.844(4) .
C8 C9 1.394(6) .
C9 C10 1.378(6) .
C10 C11 1.382(6) .
C11 C12 1.386(6) .
C13 C18 1.368(6) .
C13 C14 1.381(6) .
C13 P1 1.848(4) .
C14 C15 1.373(6) .
C15 C16 1.363(6) .
C16 C17 1.386(6) .
C17 C18 1.379(6) .
C19 C20 1.418(5) .
C19 C23 1.435(5) .
C19 C24 1.500(5) .
C19 Ru1 2.215(3) .
C20 C21 1.419(5) .
C20 C25 1.511(5) .
C20 Ru1 2.217(3) .
C21 C22 1.429(5) .
C21 C26 1.492(6) .
C21 Ru1 2.256(4) .
C22 C23 1.431(5) .
C22 C27 1.500(5) .
C22 Ru1 2.274(4) .
C23 C28 1.497(5) .
C23 Ru1 2.251(3) .
C29 C30 1.397(5) .
C29 C34 1.401(5) .
C29 N1 1.415(5) .
C30 C31 1.368(6) .
C31 C32 1.393(6) .
C32 C33 1.383(6) .
C32 C35 1.518(6) .
C33 C34 1.396(5) .
C34 P2 1.837(4) .
C36 N1 1.396(5) .
C36 C41 1.403(5) .
C36 C37 1.419(5) .
C37 C38 1.391(5) .
C37 P3 1.819(4) .
C38 C39 1.376(6) .
C39 C40 1.391(6) .
C39 C42 1.514(6) .
C40 C41 1.378(6) .
C43 C45 1.523(6) .
C44 C45 1.534(5) .
C45 P2 1.847(4) .
C46 C48 1.530(5) .
C47 C48 1.514(6) .
C48 P2 1.858(4) .
C49 C51 1.491(7) .
C50 C51 1.524(7) .
C51 P3 1.860(5) .
C52 C54 1.519(7) .
C53 C54 1.528(7) .
C54 P3 1.854(4) .
N1 Y1 2.312(3) .
P1 Ru1 2.2883(9) .
P2 Y1 2.9067(10) .
P3 Y1 2.9173(11) .
Y1 Ru1 2.9062(5) .

loop_
_platon_squeeze_void_nr
_platon_squeeze_void_average_x
_platon_squeeze_void_average_y
_platon_squeeze_void_average_z
_platon_squeeze_void_volume
_platon_squeeze_void_count_electrons
_platon_squeeze_void_content
1 0.022 0.500 0.500 523 102 ' '
